data_7023328
loop_
_publ_author_name
'Kumar, Virendra'
'Kumar, Ajit'
'Diwan, Uzra'
'Upadhyay, K. K.'

_publ_section_title
;
 A Zn(2+)-responsive highly sensitive fluorescent probe and 1D
 coordination polymer based on a coumarin platform.
;
_journal_issue 36
_journal_name_full 'Dalton transactions (Cambridge, England : 2003)'
_journal_page_first 13078
_journal_page_last 13083
_journal_paper_doi 10.1039/c3dt51182k
_journal_volume 42
_journal_year 2013
_chemical_formula_moiety 'C21 H21 N5 O6 Zn'
_chemical_formula_sum 'C21 H21 N5 O6 Zn'
_chemical_formula_weight 504.80
_chemical_name_systematic
;
?
;
_space_group_IT_number 19
_symmetry_cell_setting orthorhombic
_symmetry_space_group_name_Hall 'P 2ac 2ab'
_symmetry_space_group_name_H-M 'P 21 21 21'
_atom_sites_solution_hydrogens geom
_atom_sites_solution_primary direct
_atom_sites_solution_secondary difmap
_audit_creation_method SHELXL-97
_cell_angle_alpha 90.00
_cell_angle_beta 90.00
_cell_angle_gamma 90.00
_cell_formula_units_Z 4
_cell_length_a 12.3149(17)
_cell_length_b 12.7297(7)
_cell_length_c 14.0515(11)
_cell_measurement_reflns_used 1529
_cell_measurement_temperature 293(2)
_cell_measurement_theta_max 32.4236
_cell_measurement_theta_min 3.1942
_cell_volume 2202.8(4)
_computing_cell_refinement
;
CrysAlisPro, Agilent Technologies,
Version 1.171.34.49 (release 20-01-2011 CrysAlis171 .NET)
(compiled Jan 20 2011,15:58:25)
;
_computing_data_collection
;
CrysAlisPro, Agilent Technologies,
Version 1.171.34.49 (release 20-01-2011 CrysAlis171 .NET)
(compiled Jan 20 2011,15:58:25)
;
_computing_data_reduction
;
CrysAlisPro, Agilent Technologies,
Version 1.171.34.49 (release 20-01-2011 CrysAlis171 .NET)
(compiled Jan 20 2011,15:58:25)
;
_computing_structure_refinement 'SHELXL-97 (Sheldrick, 1997)'
_diffrn_ambient_temperature 293(2)
_diffrn_detector_area_resol_mean 16.0938
_diffrn_measured_fraction_theta_full 0.998
_diffrn_measured_fraction_theta_max 0.914
_diffrn_measurement_device_type 'Xcalibur, Eos'
_diffrn_measurement_method '\w scans'
_diffrn_radiation_monochromator graphite
_diffrn_radiation_source 'fine-focus sealed tube'
_diffrn_radiation_type MoK\a
_diffrn_radiation_wavelength 0.71073
_diffrn_reflns_av_R_equivalents 0.0621
_diffrn_reflns_av_sigmaI/netI 0.1345
_diffrn_reflns_limit_h_max 5
_diffrn_reflns_limit_h_min -17
_diffrn_reflns_limit_k_max 18
_diffrn_reflns_limit_k_min -19
_diffrn_reflns_limit_l_max 8
_diffrn_reflns_limit_l_min -21
_diffrn_reflns_number 9340
_diffrn_reflns_theta_full 25.00
_diffrn_reflns_theta_max 32.50
_diffrn_reflns_theta_min 3.20
_exptl_absorpt_coefficient_mu 1.164
_exptl_absorpt_correction_T_max 1.00000
_exptl_absorpt_correction_T_min 0.86938
_exptl_absorpt_correction_type multi-scan
_exptl_absorpt_process_details
;
CrysAlisPro, Agilent Technologies,
Version 1.171.34.49 (release 20-01-2011 CrysAlis171 .NET)
(compiled Jan 20 2011,15:58:25)
Empirical absorption correction using spherical harmonics,
implemented in SCALE3 ABSPACK scaling algorithm.
;
_exptl_crystal_colour RED
_exptl_crystal_density_diffrn 1.522
_exptl_crystal_density_method 'not measured'
_exptl_crystal_description BLOCK
_exptl_crystal_F_000 1040
_exptl_crystal_size_max 0.32
_exptl_crystal_size_mid 0.24
_exptl_crystal_size_min 0.22
_refine_diff_density_max 0.630
_refine_diff_density_min -0.566
_refine_diff_density_rms 0.074
_refine_ls_abs_structure_details 'Flack H D (1983), Acta Cryst. A39, 876-881'
_refine_ls_abs_structure_Flack 0.001(15)
_refine_ls_extinction_method none
_refine_ls_goodness_of_fit_ref 0.894
_refine_ls_hydrogen_treatment riding
_refine_ls_matrix_type full
_refine_ls_number_parameters 301
_refine_ls_number_reflns 6068
_refine_ls_number_restraints 0
_refine_ls_restrained_S_all 0.894
_refine_ls_R_factor_all 0.1218
_refine_ls_R_factor_gt 0.0566
_refine_ls_shift/su_max 0.000
_refine_ls_shift/su_mean 0.000
_refine_ls_structure_factor_coef Fsqd
_refine_ls_weighting_details 'calc w=1/[\s^2^(Fo^2^)+(0.0000P)^2^+0.0000P] where P=(Fo^2^+2Fc^2^)/3'
_refine_ls_weighting_scheme calc
_refine_ls_wR_factor_gt 0.0626
_refine_ls_wR_factor_ref 0.0816
_reflns_number_gt 3386
_reflns_number_total 6068
_reflns_threshold_expression >2sigma(I)
_cod_data_source_file c3dt51182k.txt
_cod_data_source_block nnizn
_cod_database_code 7023328

loop_
_symmetry_equiv_pos_as_xyz
'x, y, z'
'-x+1/2, -y, z+1/2'
'x+1/2, -y+1/2, -z'
'-x, y+1/2, -z+1/2'

loop_
_atom_site_label
_atom_site_type_symbol
_atom_site_fract_x
_atom_site_fract_y
_atom_site_fract_z
_atom_site_U_iso_or_equiv
_atom_site_adp_type
_atom_site_occupancy
_atom_site_symmetry_multiplicity
_atom_site_calc_flag
_atom_site_refinement_flags
Zn1 Zn 0.40619(5) 0.85177(3) 0.59746(4) 0.03298(12) Uani 1 1 d .
O3 O 0.3777(3) 0.95482(19) 0.7044(2) 0.0385(9) Uani 1 1 d .
N2 N 0.3674(3) 0.7498(2) 0.7039(3) 0.0304(10) Uani 1 1 d .
O2 O 0.4241(3) 0.71921(16) 0.5123(2) 0.0381(9) Uani 1 1 d .
O1 O 0.4510(3) 0.56007(17) 0.4644(2) 0.0369(9) Uani 1 1 d .
C5 C 0.4928(4) 0.2850(3) 0.4030(4) 0.0388(12) Uani 1 1 d .
N3 N 0.3322(3) 0.8020(2) 0.7858(3) 0.0353(10) Uani 1 1 d .
C14 C 0.3757(3) 0.6482(3) 0.7115(3) 0.0287(9) Uani 1 1 d .
C17 C 0.2964(4) 0.9651(3) 0.8579(3) 0.0304(11) Uani 1 1 d .
C10 C 0.4802(4) 0.3955(3) 0.3958(4) 0.0401(13) Uani 1 1 d .
H10 H 0.4869 0.4288 0.3372 0.048 Uiso 1 1 calc R
C16 C 0.3399(4) 0.9046(3) 0.7746(3) 0.0320(12) Uani 1 1 d .
C21 C 0.2890(4) 1.0726(3) 0.8535(3) 0.0394(13) Uani 1 1 d .
H12 H 0.3160 1.1089 0.8011 0.047 Uiso 1 1 calc R
C12 C 0.4080(4) 0.5838(3) 0.6304(3) 0.0276(9) Uani 1 1 d .
C9 C 0.4583(4) 0.4519(3) 0.4753(3) 0.0330(12) Uani 1 1 d .
C6 C 0.4832(4) 0.2412(3) 0.4944(4) 0.0436(14) Uani 1 1 d .
H16 H 0.4949 0.1695 0.5020 0.052 Uiso 1 1 calc R
C8 C 0.4442(4) 0.4100(3) 0.5644(3) 0.0322(12) Uani 1 1 d .
C7 C 0.4576(4) 0.2995(3) 0.5719(3) 0.0376(13) Uani 1 1 d .
H18 H 0.4488 0.2669 0.6306 0.045 Uiso 1 1 calc R
N1 N 0.5170(4) 0.2261(3) 0.3255(3) 0.0497(13) Uani 1 1 d .
O4 O 0.5377(3) 0.9225(3) 0.5348(3) 0.0560(11) Uani 1 1 d .
C13 C 0.4253(4) 0.6257(3) 0.5366(3) 0.0316(11) Uani 1 1 d .
C20 C 0.2411(4) 1.1261(3) 0.9277(3) 0.0411(13) Uani 1 1 d .
H22 H 0.2358 1.1989 0.9234 0.049 Uiso 1 1 calc R
C18 C 0.2612(5) 0.9167(3) 0.9387(4) 0.0438(15) Uani 1 1 d .
H23 H 0.2681 0.8443 0.9452 0.053 Uiso 1 1 calc R
C2 C 0.5260(5) 0.2705(4) 0.2307(4) 0.0572(17) Uani 1 1 d .
H25A H 0.5737 0.2267 0.1927 0.069 Uiso 1 1 calc R
H25B H 0.5586 0.3397 0.2351 0.069 Uiso 1 1 calc R
N4 N 0.2023(3) 1.0797(2) 1.0048(3) 0.0368(11) Uani 1 1 d .
C3 C 0.5358(5) 0.1121(3) 0.3339(4) 0.066(2) Uani 1 1 d .
H27A H 0.5132 0.0776 0.2756 0.079 Uiso 1 1 calc R
H27B H 0.4924 0.0842 0.3857 0.079 Uiso 1 1 calc R
C19 C 0.2155(4) 0.9752(3) 1.0107(3) 0.0419(14) Uani 1 1 d .
H28 H 0.1928 0.9409 1.0657 0.050 Uiso 1 1 calc R
C11 C 0.4185(4) 0.4764(3) 0.6410(3) 0.0316(11) Uani 1 1 d .
H29 H 0.4083 0.4470 0.7010 0.038 Uiso 1 1 calc R
C15 C 0.3532(5) 0.5940(3) 0.8040(3) 0.0506(17) Uani 1 1 d .
H37A H 0.4199 0.5673 0.8298 0.076 Uiso 1 1 calc R
H37B H 0.3037 0.5370 0.7935 0.076 Uiso 1 1 calc R
H37C H 0.3217 0.6431 0.8479 0.076 Uiso 1 1 calc R
O5 O 0.6060(4) 0.8260(2) 0.6456(3) 0.0726(12) Uani 1 1 d .
N5 N 0.6215(4) 0.8826(3) 0.5739(4) 0.0584(15) Uani 1 1 d .
O6 O 0.7119(3) 0.9026(3) 0.5437(4) 0.0890(17) Uani 1 1 d .
C1 C 0.4191(6) 0.2791(4) 0.1826(4) 0.090(2) Uani 1 1 d .
H1A H 0.4281 0.3137 0.1224 0.135 Uiso 1 1 calc R
H1B H 0.3703 0.3190 0.2217 0.135 Uiso 1 1 calc R
H1C H 0.3898 0.2101 0.1725 0.135 Uiso 1 1 calc R
C4 C 0.6523(6) 0.0899(5) 0.3520(6) 0.111(3) Uani 1 1 d .
H14A H 0.6952 0.1175 0.3007 0.166 Uiso 1 1 calc R
H14B H 0.6631 0.0153 0.3563 0.166 Uiso 1 1 calc R
H14C H 0.6740 0.1224 0.4106 0.166 Uiso 1 1 calc R

loop_
_atom_site_aniso_label
_atom_site_aniso_U_11
_atom_site_aniso_U_22
_atom_site_aniso_U_33
_atom_site_aniso_U_23
_atom_site_aniso_U_13
_atom_site_aniso_U_12
Zn1 0.0449(3) 0.02617(19) 0.0279(2) 0.0010(2) -0.0002(3) 0.0032(3)
O3 0.055(3) 0.0297(14) 0.0311(17) -0.0008(14) 0.0068(19) 0.0018(17)
N2 0.038(3) 0.0277(16) 0.0259(19) -0.0005(16) -0.003(2) 0.0007(18)
O2 0.063(3) 0.0197(12) 0.0320(17) 0.0019(12) 0.003(2) 0.0022(17)
O1 0.058(2) 0.0209(12) 0.0315(17) 0.0003(13) 0.0099(18) 0.0089(16)
C5 0.045(3) 0.032(2) 0.039(3) -0.007(3) -0.005(3) 0.007(2)
N3 0.050(3) 0.0253(17) 0.030(2) -0.0036(17) 0.006(2) 0.0045(19)
C14 0.031(2) 0.0256(17) 0.030(2) -0.003(2) -0.006(2) 0.003(2)
C17 0.035(3) 0.0235(19) 0.033(3) 0.001(2) 0.004(2) 0.005(2)
C10 0.057(4) 0.0293(18) 0.034(3) -0.007(2) 0.008(3) 0.007(2)
C16 0.035(3) 0.032(2) 0.029(3) -0.005(2) -0.008(3) 0.007(2)
C21 0.051(4) 0.029(2) 0.038(3) 0.000(2) 0.014(3) 0.002(2)
C12 0.027(2) 0.0269(17) 0.029(2) -0.0027(17) -0.004(2) -0.001(2)
C9 0.037(3) 0.0237(19) 0.038(3) -0.001(2) -0.002(3) 0.004(2)
C6 0.058(4) 0.023(2) 0.050(3) -0.001(2) -0.002(3) 0.010(2)
C8 0.036(3) 0.0230(18) 0.038(3) -0.0039(19) -0.009(3) 0.002(2)
C7 0.048(3) 0.029(2) 0.036(3) 0.003(2) 0.000(3) 0.001(2)
N1 0.074(4) 0.0303(19) 0.045(3) -0.008(2) 0.006(3) 0.013(2)
O4 0.051(3) 0.057(2) 0.060(3) -0.016(2) 0.006(2) -0.006(2)
C13 0.034(3) 0.032(2) 0.028(2) 0.0003(19) 0.000(2) 0.004(2)
C20 0.054(4) 0.024(2) 0.045(3) 0.003(2) 0.010(3) 0.004(2)
C18 0.065(4) 0.0230(19) 0.043(3) -0.002(2) 0.010(3) 0.007(3)
C2 0.077(5) 0.048(3) 0.046(4) -0.012(3) 0.019(4) 0.012(3)
N4 0.048(3) 0.0255(17) 0.037(2) -0.0010(17) 0.010(2) 0.004(2)
C3 0.092(5) 0.040(3) 0.065(4) -0.015(3) 0.014(4) 0.017(3)
C19 0.062(4) 0.028(2) 0.035(3) 0.006(2) 0.012(3) 0.008(3)
C11 0.033(3) 0.0312(19) 0.030(2) 0.0037(19) -0.006(3) 0.001(2)
C15 0.097(5) 0.030(2) 0.026(2) 0.004(2) 0.002(3) 0.010(3)
O5 0.081(3) 0.059(2) 0.077(3) -0.008(2) 0.007(3) 0.009(3)
N5 0.051(4) 0.048(3) 0.076(4) -0.033(3) 0.015(3) 0.000(3)
O6 0.045(3) 0.090(3) 0.132(5) -0.018(3) 0.031(3) -0.010(3)
C1 0.098(6) 0.122(5) 0.051(4) 0.013(4) 0.002(5) 0.029(6)
C4 0.097(7) 0.089(4) 0.146(8) 0.024(5) 0.032(6) 0.050(5)

loop_
_atom_type_symbol
_atom_type_description
_atom_type_scat_dispersion_real
_atom_type_scat_dispersion_imag
_atom_type_scat_source
C C 0.0033 0.0016 'International Tables Vol C Tables 4.2.6.8 and 6.1.1.4'
H H 0.0000 0.0000 'International Tables Vol C Tables 4.2.6.8 and 6.1.1.4'
N N 0.0061 0.0033 'International Tables Vol C Tables 4.2.6.8 and 6.1.1.4'
O O 0.0106 0.0060 'International Tables Vol C Tables 4.2.6.8 and 6.1.1.4'
Zn Zn 0.2839 1.4301 'International Tables Vol C Tables 4.2.6.8 and 6.1.1.4'

loop_
_geom_angle_atom_site_label_1
_geom_angle_atom_site_label_2
_geom_angle_atom_site_label_3
_geom_angle
_geom_angle_site_symmetry_1
_geom_angle_site_symmetry_3
O3 Zn1 N2 80.07(11) . .
O3 Zn1 O4 99.85(13) . .
N2 Zn1 O4 141.23(16) . .
O3 Zn1 N4 94.73(14) . 2_574
N2 Zn1 N4 125.61(16) . 2_574
O4 Zn1 N4 93.15(15) . 2_574
O3 Zn1 O2 166.04(11) . .
N2 Zn1 O2 85.99(12) . .
O4 Zn1 O2 91.45(13) . .
N4 Zn1 O2 92.79(13) 2_574 .
C16 O3 Zn1 108.4(2) . .
C14 N2 N3 115.4(3) . .
C14 N2 Zn1 132.5(3) . .
N3 N2 Zn1 112.0(2) . .
C13 O2 Zn1 128.5(3) . .
C13 O1 C9 123.0(3) . .
N1 C5 C6 122.2(4) . .
N1 C5 C10 121.0(5) . .
C6 C5 C10 116.8(5) . .
C16 N3 N2 110.5(4) . .
N2 C14 C12 121.0(4) . .
N2 C14 C15 121.0(4) . .
C12 C14 C15 118.0(3) . .
C18 C17 C21 117.9(4) . .
C18 C17 C16 122.1(3) . .
C21 C17 C16 120.0(4) . .
C9 C10 C5 119.2(5) . .
C9 C10 H10 120.4 . .
C5 C10 H10 120.4 . .
O3 C16 N3 128.3(4) . .
O3 C16 C17 118.7(3) . .
N3 C16 C17 113.0(4) . .
C17 C21 C20 119.1(4) . .
C17 C21 H12 120.5 . .
C20 C21 H12 120.5 . .
C11 C12 C13 116.9(4) . .
C11 C12 C14 119.8(4) . .
C13 C12 C14 123.2(3) . .
C10 C9 C8 124.9(4) . .
C10 C9 O1 116.6(4) . .
C8 C9 O1 118.6(4) . .
C7 C6 C5 122.4(4) . .
C7 C6 H16 118.8 . .
C5 C6 H16 118.8 . .
C9 C8 C11 119.6(3) . .
C9 C8 C7 116.0(4) . .
C11 C8 C7 124.4(4) . .
C6 C7 C8 120.7(5) . .
C6 C7 H18 119.6 . .
C8 C7 H18 119.6 . .
C5 N1 C2 122.6(4) . .
C5 N1 C3 121.0(5) . .
C2 N1 C3 116.4(4) . .
N5 O4 Zn1 106.2(3) . .
O2 C13 O1 112.9(4) . .
O2 C13 C12 127.4(4) . .
O1 C13 C12 119.6(3) . .
N4 C20 C21 123.6(3) . .
N4 C20 H22 118.2 . .
C21 C20 H22 118.2 . .
C17 C18 C19 119.9(4) . .
C17 C18 H23 120.1 . .
C19 C18 H23 120.1 . .
N1 C2 C1 112.3(5) . .
N1 C2 H25A 109.1 . .
C1 C2 H25A 109.1 . .
N1 C2 H25B 109.1 . .
C1 C2 H25B 109.1 . .
H25A C2 H25B 107.9 . .
C20 N4 C19 116.7(4) . .
C20 N4 Zn1 124.3(3) . 2_575
C19 N4 Zn1 117.3(3) . 2_575
N1 C3 C4 110.7(5) . .
N1 C3 H27A 109.5 . .
C4 C3 H27A 109.5 . .
N1 C3 H27B 109.5 . .
C4 C3 H27B 109.5 . .
H27A C3 H27B 108.1 . .
N4 C19 C18 122.7(4) . .
N4 C19 H28 118.7 . .
C18 C19 H28 118.7 . .
C12 C11 C8 122.3(4) . .
C12 C11 H29 118.9 . .
C8 C11 H29 118.9 . .
C14 C15 H37A 109.5 . .
C14 C15 H37B 109.5 . .
H37A C15 H37B 109.5 . .
C14 C15 H37C 109.5 . .
H37A C15 H37C 109.5 . .
H37B C15 H37C 109.5 . .
O6 N5 O5 122.6(6) . .
O6 N5 O4 120.4(6) . .
O5 N5 O4 116.9(5) . .
C2 C1 H1A 109.5 . .
C2 C1 H1B 109.5 . .
H1A C1 H1B 109.5 . .
C2 C1 H1C 109.5 . .
H1A C1 H1C 109.5 . .
H1B C1 H1C 109.5 . .
C3 C4 H14A 109.5 . .
C3 C4 H14B 109.5 . .
H14A C4 H14B 109.5 . .
C3 C4 H14C 109.5 . .
H14A C4 H14C 109.5 . .
H14B C4 H14C 109.5 . .

loop_
_geom_bond_atom_site_label_1
_geom_bond_atom_site_label_2
_geom_bond_distance
_geom_bond_site_symmetry_2
Zn1 O3 2.025(3) .
Zn1 N2 2.037(3) .
Zn1 O4 2.051(4) .
Zn1 N4 2.059(4) 2_574
Zn1 O2 2.080(2) .
O3 C16 1.264(5) .
N2 C14 1.302(5) .
N2 N3 1.398(5) .
O2 C13 1.239(4) .
O1 C13 1.352(5) .
O1 C9 1.388(4) .
C5 N1 1.355(6) .
C5 C6 1.405(7) .
C5 C10 1.418(4) .
N3 C16 1.319(4) .
C14 C12 1.459(5) .
C14 C15 1.497(6) .
C17 C18 1.363(6) .
C17 C21 1.373(5) .
C17 C16 1.500(6) .
C10 C9 1.356(6) .
C10 H10 0.9300 .
C21 C20 1.379(6) .
C21 H12 0.9300 .
C12 C11 1.382(4) .
C12 C13 1.438(5) .
C9 C8 1.372(6) .
C6 C7 1.355(6) .
C6 H16 0.9300 .
C8 C11 1.404(5) .
C8 C7 1.420(4) .
C7 H18 0.9300 .
N1 C2 1.450(6) .
N1 C3 1.475(5) .
O4 N5 1.274(6) .
C20 N4 1.324(5) .
C20 H22 0.9300 .
C18 C19 1.377(6) .
C18 H23 0.9300 .
C2 C1 1.484(8) .
C2 H25A 0.9700 .
C2 H25B 0.9700 .
N4 C19 1.344(5) .
N4 Zn1 2.059(4) 2_575
C3 C4 1.485(8) .
C3 H27A 0.9700 .
C3 H27B 0.9700 .
C19 H28 0.9300 .
C11 H29 0.9300 .
C15 H37A 0.9600 .
C15 H37B 0.9600 .
C15 H37C 0.9600 .
O5 N5 1.253(5) .
N5 O6 1.219(6) .
C1 H1A 0.9600 .
C1 H1B 0.9600 .
C1 H1C 0.9600 .
C4 H14A 0.9600 .
C4 H14B 0.9600 .
C4 H14C 0.9600 .

loop_
_geom_torsion_atom_site_label_1
_geom_torsion_atom_site_label_2
_geom_torsion_atom_site_label_3
_geom_torsion_atom_site_label_4
_geom_torsion
_geom_torsion_site_symmetry_1
_geom_torsion_site_symmetry_4
N2 Zn1 O3 C16 -7.5(3) . .
O4 Zn1 O3 C16 -148.1(3) . .
N4 Zn1 O3 C16 117.9(3) 2_574 .
O2 Zn1 O3 C16 -4.5(8) . .
O3 Zn1 N2 C14 -168.7(5) . .
O4 Zn1 N2 C14 -75.3(5) . .
N4 Zn1 N2 C14 102.6(4) 2_574 .
O2 Zn1 N2 C14 12.0(4) . .
O3 Zn1 N2 N3 6.4(3) . .
O4 Zn1 N2 N3 99.7(3) . .
N4 Zn1 N2 N3 -82.4(3) 2_574 .
O2 Zn1 N2 N3 -172.9(3) . .
O3 Zn1 O2 C13 -13.0(9) . .
N2 Zn1 O2 C13 -10.1(5) . .
O4 Zn1 O2 C13 131.2(5) . .
N4 Zn1 O2 C13 -135.6(5) 2_574 .
C14 N2 N3 C16 171.9(4) . .
Zn1 N2 N3 C16 -4.0(5) . .
N3 N2 C14 C12 177.8(4) . .
Zn1 N2 C14 C12 -7.3(7) . .
N3 N2 C14 C15 -2.6(6) . .
Zn1 N2 C14 C15 172.3(3) . .
N1 C5 C10 C9 -178.6(5) . .
C6 C5 C10 C9 -1.0(8) . .
Zn1 O3 C16 N3 8.7(7) . .
Zn1 O3 C16 C17 -171.0(4) . .
N2 N3 C16 O3 -3.4(8) . .
N2 N3 C16 C17 176.3(4) . .
C18 C17 C16 O3 -175.4(5) . .
C21 C17 C16 O3 5.9(7) . .
C18 C17 C16 N3 4.9(8) . .
C21 C17 C16 N3 -173.8(5) . .
C18 C17 C21 C20 -3.7(8) . .
C16 C17 C21 C20 175.0(5) . .
N2 C14 C12 C11 178.5(5) . .
C15 C14 C12 C11 -1.0(7) . .
N2 C14 C12 C13 -4.3(7) . .
C15 C14 C12 C13 176.1(5) . .
C5 C10 C9 C8 -1.7(9) . .
C5 C10 C9 O1 177.6(4) . .
C13 O1 C9 C10 177.3(5) . .
C13 O1 C9 C8 -3.3(7) . .
N1 C5 C6 C7 -179.1(5) . .
C10 C5 C6 C7 3.4(8) . .
C10 C9 C8 C11 -178.1(5) . .
O1 C9 C8 C11 2.5(8) . .
C10 C9 C8 C7 2.2(8) . .
O1 C9 C8 C7 -177.2(4) . .
C5 C6 C7 C8 -3.0(9) . .
C9 C8 C7 C6 0.2(8) . .
C11 C8 C7 C6 -179.5(5) . .
C6 C5 N1 C2 179.4(5) . .
C10 C5 N1 C2 -3.2(9) . .
C6 C5 N1 C3 -0.7(9) . .
C10 C5 N1 C3 176.7(5) . .
O3 Zn1 O4 N5 91.9(3) . .
N2 Zn1 O4 N5 5.5(4) . .
N4 Zn1 O4 N5 -172.8(3) 2_574 .
O2 Zn1 O4 N5 -79.9(3) . .
Zn1 O2 C13 O1 -172.8(3) . .
Zn1 O2 C13 C12 4.0(8) . .
C9 O1 C13 O2 179.3(4) . .
C9 O1 C13 C12 2.1(7) . .
C11 C12 C13 O2 -176.9(5) . .
C14 C12 C13 O2 5.9(9) . .
C11 C12 C13 O1 -0.2(8) . .
C14 C12 C13 O1 -177.4(4) . .
C17 C21 C20 N4 0.8(8) . .
C21 C17 C18 C19 2.9(8) . .
C16 C17 C18 C19 -175.8(5) . .
C5 N1 C2 C1 -84.6(7) . .
C3 N1 C2 C1 95.5(6) . .
C21 C20 N4 C19 2.8(8) . .
C21 C20 N4 Zn1 -161.8(4) . 2_575
C5 N1 C3 C4 -89.9(8) . .
C2 N1 C3 C4 90.0(7) . .
C20 N4 C19 C18 -3.7(8) . .
Zn1 N4 C19 C18 162.0(4) 2_575 .
C17 C18 C19 N4 0.8(9) . .
C13 C12 C11 C8 -0.4(8) . .
C14 C12 C11 C8 176.9(4) . .
C9 C8 C11 C12 -0.8(8) . .
C7 C8 C11 C12 179.0(5) . .
Zn1 O4 N5 O6 172.6(4) . .
Zn1 O4 N5 O5 -9.8(5) . .
